data_7011535
loop_
_publ_author_name
'Kontturi, Mervi'
'Vuokila-Laine, Eija'
'Per\"aniemi, Sirpa'
'Pakkanen, Tuula T.'
'Veps\"al\"ainen, Jouko J.'
'Ahlgr\'en, Markku'

_publ_section_title
;
 A structural study of bisphosphonate metal complexes. Alkaline earth
 metal complexes of (dichloromethylene)bisphosphonic acid P,P'-diethyl
 ester
;
_journal_issue 9
_journal_name_full 'Journal of the Chemical Society, Dalton Transactions'
_journal_page_first 1969
_journal_paper_doi 10.1039/b201124g
_journal_year 2002
_chemical_formula_moiety '[MgCl2C(PO3Et)2(H2O)3]n'
_chemical_formula_sum 'C5 H16 Cl2 Mg O9 P2'
_chemical_formula_weight 377.33
_chemical_name_systematic
; 
? 
;
_space_group_IT_number 2
_symmetry_cell_setting triclinic
_symmetry_space_group_name_Hall '-P 1'
_symmetry_space_group_name_H-M 'P -1'
_atom_sites_solution_hydrogens mixed
_atom_sites_solution_primary direct
_atom_sites_solution_secondary difmap
_audit_creation_method SHELXL-97
_cell_angle_alpha 94.151(6)
_cell_angle_beta 97.755(5)
_cell_angle_gamma 93.418(7)
_cell_formula_units_Z 2
_cell_length_a 7.3862(7)
_cell_length_b 8.3578(7)
_cell_length_c 11.8701(11)
_cell_measurement_temperature 120(2)
_cell_measurement_theta_max 27.48
_cell_measurement_theta_min 2.79
_cell_volume 722.38(11)
_computing_cell_refinement 'Denzo, Scalepack (Otwinowski & Minor, 1997)'
_computing_data_collection 'collect (Nonius, 1999)'
_computing_data_reduction 'Denzo, Scalepack'
_computing_structure_refinement 'SHELXL-97 (Sheldrick, 1997)'
_computing_structure_solution 'SHELXS-97 (Sheldrick, 1990)'
_diffrn_ambient_temperature 120(2)
_diffrn_measured_fraction_theta_full 0.918
_diffrn_measured_fraction_theta_max 0.918
_diffrn_measurement_device_type 'Nonius Kappa CCD'
_diffrn_measurement_method phi-scan
_diffrn_radiation_monochromator graphite
_diffrn_radiation_source 'fine-focus sealed tube'
_diffrn_radiation_type MoK\a
_diffrn_radiation_wavelength 0.71073
_diffrn_reflns_av_R_equivalents 0.0403
_diffrn_reflns_av_sigmaI/netI 0.0405
_diffrn_reflns_limit_h_max 9
_diffrn_reflns_limit_h_min -9
_diffrn_reflns_limit_k_max 10
_diffrn_reflns_limit_k_min -10
_diffrn_reflns_limit_l_max 15
_diffrn_reflns_limit_l_min -15
_diffrn_reflns_number 11038
_diffrn_reflns_theta_full 27.48
_diffrn_reflns_theta_max 27.48
_diffrn_reflns_theta_min 2.79
_exptl_absorpt_coefficient_mu 0.748
_exptl_absorpt_correction_T_max 0.9779
_exptl_absorpt_correction_T_min 0.8351
_exptl_absorpt_correction_type semiempirical
_exptl_crystal_colour colourless
_exptl_crystal_density_diffrn 1.735
_exptl_crystal_density_meas 1.704(14)
_exptl_crystal_density_method flotation
_exptl_crystal_description plate
_exptl_crystal_F_000 388
_exptl_crystal_size_max 0.25
_exptl_crystal_size_mid 0.20
_exptl_crystal_size_min 0.03
_refine_diff_density_max 0.491
_refine_diff_density_min -0.446
_refine_diff_density_rms 0.079
_refine_ls_extinction_coef 0.0108(19)
_refine_ls_extinction_expression Fc^*^=kFc[1+0.001xFc^2^\l^3^/sin(2\q)]^-1/4^
_refine_ls_extinction_method SHELXL
_refine_ls_goodness_of_fit_ref 1.174
_refine_ls_hydrogen_treatment constr
_refine_ls_matrix_type full
_refine_ls_number_parameters 178
_refine_ls_number_reflns 3041
_refine_ls_number_restraints 0
_refine_ls_restrained_S_all 1.174
_refine_ls_R_factor_all 0.0477
_refine_ls_R_factor_gt 0.0392
_refine_ls_shift/su_max 0.001
_refine_ls_shift/su_mean 0.000
_refine_ls_structure_factor_coef Fsqd
_refine_ls_weighting_details 'calc w=1/[\s^2^(Fo^2^)+(0.0200P)^2^+0.8000P] where P=(Fo^2^+2Fc^2^)/3'
_refine_ls_weighting_scheme calc
_refine_ls_wR_factor_gt 0.0840
_refine_ls_wR_factor_ref 0.0872
_reflns_number_gt 2631
_reflns_number_total 3041
_reflns_threshold_expression >2sigma(I)
_cod_data_source_file b201124g.txt
_cod_data_source_block Structure_2
_cod_depositor_comments
;
The following automatic conversions were performed:

'_atom_sites_solution_hydrogens' value 'geom and difmap' was changed
to 'mixed'.

Automatic conversion script
Id: cif_fix_values 6452 2018-10-05 10:23:21Z andrius 
;
_cod_database_code 7011535

loop_
_symmetry_equiv_pos_as_xyz
'x, y, z'
'-x, -y, -z'

loop_
_atom_site_label
_atom_site_type_symbol
_atom_site_fract_x
_atom_site_fract_y
_atom_site_fract_z
_atom_site_U_iso_or_equiv
_atom_site_adp_type
_atom_site_occupancy
_atom_site_symmetry_multiplicity
_atom_site_calc_flag
_atom_site_refinement_flags
_atom_site_disorder_assembly
_atom_site_disorder_group
Cl1 Cl 0.26984(8) 0.20308(7) 0.85353(5) 0.02113(16) Uani 1 1 d . . .
Cl2 Cl 0.59171(8) 0.40530(8) 0.82710(5) 0.02192(16) Uani 1 1 d . . .
Mg1 Mg 0.5000 0.5000 0.5000 0.0153(2) Uani 1 2 d S . .
Mg2 Mg 0.0000 0.0000 0.5000 0.0159(2) Uani 1 2 d S . .
P1 P 0.22893(8) 0.47493(7) 0.70577(5) 0.01486(16) Uani 1 1 d . . .
P2 P 0.42423(8) 0.18011(7) 0.63137(5) 0.01438(15) Uani 1 1 d . . .
O1 O 0.2643(2) 0.4041(2) 0.38570(15) 0.0187(4) Uani 1 1 d . . .
O2 O -0.0548(2) 0.2368(2) 0.46584(14) 0.0194(4) Uani 1 1 d . . .
O3 O 0.0851(2) -0.0437(2) 0.34121(15) 0.0218(4) Uani 1 1 d . . .
O11 O 0.3232(2) 0.5530(2) 0.61815(14) 0.0170(4) Uani 1 1 d . . .
O12 O 0.0389(2) 0.3992(2) 0.67271(14) 0.0182(4) Uani 1 1 d . . .
O13 O 0.2391(2) 0.6038(2) 0.81065(15) 0.0194(4) Uani 1 1 d . . .
O21 O 0.5335(2) 0.28048(19) 0.56264(14) 0.0166(4) Uani 1 1 d . . .
O22 O 0.2461(2) 0.0984(2) 0.57656(14) 0.0182(4) Uani 1 1 d . . .
O23 O 0.5554(2) 0.0570(2) 0.68852(14) 0.0175(4) Uani 1 1 d . . .
C1 C 0.3774(3) 0.3155(3) 0.7546(2) 0.0167(5) Uani 1 1 d . . .
C13 C 0.1111(4) 0.6056(3) 0.8930(2) 0.0255(6) Uani 1 1 d . . .
H13A H 0.1493 0.5349 0.9540 0.031 Uiso 1 1 calc R . .
H13B H -0.0130 0.5663 0.8553 0.031 Uiso 1 1 calc R . .
C14 C 0.1101(4) 0.7761(4) 0.9425(3) 0.0347(7) Uani 1 1 d . . .
H14A H 0.2331 0.8131 0.9805 0.052 Uiso 1 1 calc R . .
H14B H 0.0232 0.7814 0.9979 0.052 Uiso 1 1 calc R . .
H14C H 0.0733 0.8450 0.8812 0.052 Uiso 1 1 calc R . .
C23 C 0.4896(3) -0.0975(3) 0.7266(2) 0.0203(5) Uani 1 1 d . . .
H23A H 0.5051 -0.1867 0.6699 0.024 Uiso 1 1 calc R . .
H23B H 0.3581 -0.0963 0.7346 0.024 Uiso 1 1 calc R . .
C24 C 0.5996(4) -0.1204(3) 0.8391(2) 0.0293(6) Uani 1 1 d . . .
H24A H 0.7300 -0.1169 0.8310 0.044 Uiso 1 1 calc R . .
H24B H 0.5621 -0.2248 0.8645 0.044 Uiso 1 1 calc R . .
H24C H 0.5785 -0.0345 0.8956 0.044 Uiso 1 1 calc R . .
H1A H 0.1912 0.4748 0.3608 0.030 Uiso 1 1 d . . .
H1B H 0.1787 0.3303 0.4043 0.030 Uiso 1 1 d . . .
H2A H -0.0283 0.2967 0.5297 0.030 Uiso 1 1 d . . .
H2B H -0.1624 0.2739 0.4351 0.030 Uiso 1 1 d . . .
H3A H 0.1983 -0.0529 0.3404 0.030 Uiso 1 1 d . . .
H3B H 0.0250 -0.1326 0.3094 0.030 Uiso 1 1 d . . .

loop_
_atom_site_aniso_label
_atom_site_aniso_U_11
_atom_site_aniso_U_22
_atom_site_aniso_U_33
_atom_site_aniso_U_23
_atom_site_aniso_U_13
_atom_site_aniso_U_12
Cl1 0.0229(3) 0.0194(3) 0.0231(3) 0.0061(2) 0.0075(2) 0.0028(3)
Cl2 0.0166(3) 0.0222(3) 0.0251(3) 0.0008(2) -0.0025(2) 0.0000(2)
Mg1 0.0133(5) 0.0130(6) 0.0200(6) 0.0024(4) 0.0032(4) 0.0013(5)
Mg2 0.0120(5) 0.0141(6) 0.0217(6) 0.0029(4) 0.0023(4) 0.0010(5)
P1 0.0124(3) 0.0131(3) 0.0194(3) 0.0015(2) 0.0029(2) 0.0015(2)
P2 0.0109(3) 0.0127(3) 0.0199(3) 0.0029(2) 0.0021(2) 0.0014(2)
O1 0.0133(8) 0.0168(9) 0.0257(9) 0.0032(7) 0.0015(6) 0.0002(7)
O2 0.0166(8) 0.0162(9) 0.0246(9) 0.0016(7) -0.0006(7) 0.0035(7)
O3 0.0134(8) 0.0259(10) 0.0260(9) 0.0008(7) 0.0043(7) -0.0002(7)
O11 0.0155(8) 0.0154(9) 0.0216(9) 0.0043(6) 0.0053(7) 0.0042(7)
O12 0.0125(8) 0.0172(9) 0.0244(9) 0.0010(6) 0.0015(6) 0.0013(7)
O13 0.0174(8) 0.0172(9) 0.0239(9) -0.0018(7) 0.0072(7) -0.0013(7)
O21 0.0138(8) 0.0148(9) 0.0222(9) 0.0046(6) 0.0050(6) 0.0014(7)
O22 0.0126(8) 0.0175(9) 0.0239(9) 0.0007(7) 0.0011(6) 0.0009(7)
O23 0.0130(8) 0.0140(9) 0.0266(9) 0.0070(6) 0.0036(7) 0.0009(7)
C1 0.0126(10) 0.0161(12) 0.0215(12) 0.0038(9) 0.0033(9) -0.0013(10)
C13 0.0244(13) 0.0285(15) 0.0246(13) -0.0019(11) 0.0107(10) -0.0024(12)
C14 0.0347(16) 0.0304(16) 0.0405(17) -0.0091(12) 0.0157(13) 0.0042(13)
C23 0.0210(12) 0.0108(12) 0.0295(13) 0.0061(9) 0.0035(10) -0.0009(10)
C24 0.0271(14) 0.0259(15) 0.0341(15) 0.0126(11) -0.0026(11) -0.0021(12)

loop_
_atom_type_symbol
_atom_type_description
_atom_type_scat_dispersion_real
_atom_type_scat_dispersion_imag
_atom_type_scat_source
C C 0.0033 0.0016 'International Tables Vol C Tables 4.2.6.8 and 6.1.1.4'
H H 0.0000 0.0000 'International Tables Vol C Tables 4.2.6.8 and 6.1.1.4'
O O 0.0106 0.0060 'International Tables Vol C Tables 4.2.6.8 and 6.1.1.4'
Mg Mg 0.0486 0.0363 'International Tables Vol C Tables 4.2.6.8 and 6.1.1.4'
P P 0.1023 0.0942 'International Tables Vol C Tables 4.2.6.8 and 6.1.1.4'
Cl Cl 0.1484 0.1585 'International Tables Vol C Tables 4.2.6.8 and 6.1.1.4'

loop_
_geom_angle_atom_site_label_1
_geom_angle_atom_site_label_2
_geom_angle_atom_site_label_3
_geom_angle
_geom_angle_site_symmetry_1
_geom_angle_site_symmetry_3
_geom_angle_publ_flag
O21 Mg1 O21 180.0 . 2_666 ?
O21 Mg1 O11 90.06(6) . 2_666 ?
O21 Mg1 O11 89.94(6) 2_666 2_666 ?
O21 Mg1 O11 89.94(6) . . ?
O21 Mg1 O11 90.06(6) 2_666 . ?
O11 Mg1 O11 180.000(1) 2_666 . ?
O21 Mg1 O1 89.16(7) . 2_666 ?
O21 Mg1 O1 90.84(7) 2_666 2_666 ?
O11 Mg1 O1 87.24(7) 2_666 2_666 ?
O11 Mg1 O1 92.76(7) . 2_666 ?
O21 Mg1 O1 90.84(7) . . ?
O21 Mg1 O1 89.16(7) 2_666 . ?
O11 Mg1 O1 92.76(7) 2_666 . ?
O11 Mg1 O1 87.24(7) . . ?
O1 Mg1 O1 180.0 2_666 . ?
O22 Mg2 O22 180.0 2_556 . ?
O22 Mg2 O3 85.35(7) 2_556 . ?
O22 Mg2 O3 94.65(7) . . ?
O22 Mg2 O3 94.65(7) 2_556 2_556 ?
O22 Mg2 O3 85.35(7) . 2_556 ?
O3 Mg2 O3 180.0 . 2_556 ?
O22 Mg2 O2 84.96(7) 2_556 2_556 ?
O22 Mg2 O2 95.04(7) . 2_556 ?
O3 Mg2 O2 88.61(7) . 2_556 ?
O3 Mg2 O2 91.39(7) 2_556 2_556 ?
O22 Mg2 O2 95.04(7) 2_556 . ?
O22 Mg2 O2 84.96(7) . . ?
O3 Mg2 O2 91.39(7) . . ?
O3 Mg2 O2 88.61(7) 2_556 . ?
O2 Mg2 O2 180.0 2_556 . ?
O11 P1 O12 119.23(10) . . ?
O11 P1 O13 106.56(10) . . ?
O12 P1 O13 111.28(10) . . ?
O11 P1 C1 105.16(10) . . ?
O12 P1 C1 107.61(10) . . ?
O13 P1 C1 106.13(10) . . ?
O21 P2 O22 119.15(10) . . ?
O21 P2 O23 107.38(9) . . ?
O22 P2 O23 111.53(10) . . ?
O21 P2 C1 106.30(10) . . ?
O22 P2 C1 107.58(10) . . ?
O23 P2 C1 103.72(10) . . ?
Mg1 O1 H1A 115 . . ?
Mg1 O1 H1B 124 . . ?
H1A O1 H1B 99 . . ?
Mg2 O2 H2A 108 . . ?
Mg2 O2 H2B 128 . . ?
H2A O2 H2B 102 . . ?
Mg2 O3 H3A 117 . . ?
Mg2 O3 H3B 107 . . ?
H3A O3 H3B 109 . . ?
P1 O11 Mg1 140.29(10) . . ?
C13 O13 P1 124.48(16) . . ?
P2 O21 Mg1 133.02(10) . . ?
P2 O22 Mg2 176.77(11) . . ?
C23 O23 P2 123.64(15) . . ?
Cl2 C1 Cl1 107.98(12) . . ?
Cl2 C1 P1 109.58(13) . . ?
Cl1 C1 P1 109.35(12) . . ?
Cl2 C1 P2 108.27(12) . . ?
Cl1 C1 P2 110.63(13) . . ?
P1 C1 P2 110.98(12) . . ?
O13 C13 C14 107.6(2) . . ?
O13 C13 H13A 110.2 . . ?
C14 C13 H13A 110.2 . . ?
O13 C13 H13B 110.2 . . ?
C14 C13 H13B 110.2 . . ?
H13A C13 H13B 108.5 . . ?
C13 C14 H14A 109.5 . . ?
C13 C14 H14B 109.5 . . ?
H14A C14 H14B 109.5 . . ?
C13 C14 H14C 109.5 . . ?
H14A C14 H14C 109.5 . . ?
H14B C14 H14C 109.5 . . ?
O23 C23 C24 108.0(2) . . ?
O23 C23 H23A 110.1 . . ?
C24 C23 H23A 110.1 . . ?
O23 C23 H23B 110.1 . . ?
C24 C23 H23B 110.1 . . ?
H23A C23 H23B 108.4 . . ?
C23 C24 H24A 109.5 . . ?
C23 C24 H24B 109.5 . . ?
H24A C24 H24B 109.5 . . ?
C23 C24 H24C 109.5 . . ?
H24A C24 H24C 109.5 . . ?
H24B C24 H24C 109.5 . . ?

loop_
_geom_bond_atom_site_label_1
_geom_bond_atom_site_label_2
_geom_bond_distance
_geom_bond_site_symmetry_2
_geom_bond_publ_flag
Cl1 C1 1.793(2) . ?
Cl2 C1 1.791(2) . ?
Mg1 O21 2.0451(16) . ?
Mg1 O21 2.0451(16) 2_666 ?
Mg1 O11 2.0834(16) 2_666 ?
Mg1 O11 2.0834(16) . ?
Mg1 O1 2.1338(17) 2_666 ?
Mg1 O1 2.1338(17) . ?
Mg2 O22 2.0187(16) 2_556 ?
Mg2 O22 2.0187(16) . ?
Mg2 O3 2.0806(18) . ?
Mg2 O3 2.0806(17) 2_556 ?
Mg2 O2 2.1006(17) 2_556 ?
Mg2 O2 2.1006(17) . ?
P1 O11 1.4941(17) . ?
P1 O12 1.4945(17) . ?
P1 O13 1.5769(18) . ?
P1 C1 1.852(2) . ?
P2 O21 1.4889(17) . ?
P2 O22 1.4891(17) . ?
P2 O23 1.5812(17) . ?
P2 C1 1.866(3) . ?
O1 H1A 0.87 . ?
O1 H1B 0.92 . ?
O2 H2A 0.87 . ?
O2 H2B 0.91 . ?
O3 H3A 0.85 . ?
O3 H3B 0.88 . ?
O13 C13 1.449(3) . ?
O23 C23 1.475(3) . ?
C13 C14 1.502(4) . ?
C13 H13A 0.9900 . ?
C13 H13B 0.9900 . ?
C14 H14A 0.9800 . ?
C14 H14B 0.9800 . ?
C14 H14C 0.9800 . ?
C23 C24 1.498(4) . ?
C23 H23A 0.9900 . ?
C23 H23B 0.9900 . ?
C24 H24A 0.9800 . ?
C24 H24B 0.9800 . ?
C24 H24C 0.9800 . ?

loop_
_geom_hbond_atom_site_label_D
_geom_hbond_atom_site_label_H
_geom_hbond_atom_site_label_A
_geom_hbond_distance_DH
_geom_hbond_distance_HA
_geom_hbond_distance_DA
_geom_hbond_angle_DHA
_geom_hbond_site_symmetry_A
O1 H1B O2 0.92 2.09 2.969(2) 160 .
O1 H1A O12 0.87 2.06 2.895(2) 162 2_566
O2 H2A O12 0.87 1.84 2.702(2) 172 .
O2 H2B O11 0.91 2.01 2.854(2) 154 2_566
O3 H3A O23 0.85 1.90 2.733(2) 169 2_656
O3 H3B O12 0.88 2.28 3.043(3) 145 2_556

loop_
_geom_torsion_atom_site_label_1
_geom_torsion_atom_site_label_2
_geom_torsion_atom_site_label_3
_geom_torsion_atom_site_label_4
_geom_torsion
_geom_torsion_site_symmetry_1
_geom_torsion_site_symmetry_2
_geom_torsion_site_symmetry_3
_geom_torsion_site_symmetry_4
_geom_torsion_publ_flag
O12 P1 O11 Mg1 -93.07(17) . . . . ?
O13 P1 O11 Mg1 140.03(15) . . . . ?
C1 P1 O11 Mg1 27.64(19) . . . . ?
O21 Mg1 O11 P1 -7.02(17) . . . . ?
O21 Mg1 O11 P1 172.98(17) 2_666 . . . ?
O11 Mg1 O11 P1 -167(100) 2_666 . . . ?
O1 Mg1 O11 P1 -96.17(17) 2_666 . . . ?
O1 Mg1 O11 P1 83.83(17) . . . . ?
O11 P1 O13 C13 155.00(19) . . . . ?
O12 P1 O13 C13 23.5(2) . . . . ?
C1 P1 O13 C13 -93.3(2) . . . . ?
O22 P2 O21 Mg1 72.06(16) . . . . ?
O23 P2 O21 Mg1 -160.00(12) . . . . ?
C1 P2 O21 Mg1 -49.49(16) . . . . ?
O21 Mg1 O21 P2 37(100) 2_666 . . . ?
O11 Mg1 O21 P2 -160.33(14) 2_666 . . . ?
O11 Mg1 O21 P2 19.67(14) . . . . ?
O1 Mg1 O21 P2 112.43(14) 2_666 . . . ?
O1 Mg1 O21 P2 -67.57(14) . . . . ?
O21 P2 O22 Mg2 -57(2) . . . . ?
O23 P2 O22 Mg2 177(100) . . . . ?
C1 P2 O22 Mg2 64(2) . . . . ?
O22 Mg2 O22 P2 -34(100) 2_556 . . . ?
O3 Mg2 O22 P2 92(2) . . . . ?
O3 Mg2 O22 P2 -88(2) 2_556 . . . ?
O2 Mg2 O22 P2 -179(100) 2_556 . . . ?
O2 Mg2 O22 P2 1(2) . . . . ?
O21 P2 O23 C23 -156.50(17) . . . . ?
O22 P2 O23 C23 -24.3(2) . . . . ?
C1 P2 O23 C23 91.23(19) . . . . ?
O11 P1 C1 Cl2 65.84(14) . . . . ?
O12 P1 C1 Cl2 -166.07(11) . . . . ?
O13 P1 C1 Cl2 -46.85(14) . . . . ?
O11 P1 C1 Cl1 -175.99(11) . . . . ?
O12 P1 C1 Cl1 -47.90(15) . . . . ?
O13 P1 C1 Cl1 71.32(14) . . . . ?
O11 P1 C1 P2 -53.67(14) . . . . ?
O12 P1 C1 P2 74.41(14) . . . . ?
O13 P1 C1 P2 -166.36(11) . . . . ?
O21 P2 C1 Cl2 -54.91(14) . . . . ?
O22 P2 C1 Cl2 176.41(11) . . . . ?
O23 P2 C1 Cl2 58.14(14) . . . . ?
O21 P2 C1 Cl1 -173.05(11) . . . . ?
O22 P2 C1 Cl1 58.27(14) . . . . ?
O23 P2 C1 Cl1 -59.99(14) . . . . ?
O21 P2 C1 P1 65.38(14) . . . . ?
O22 P2 C1 P1 -63.29(14) . . . . ?
O23 P2 C1 P1 178.44(11) . . . . ?
P1 O13 C13 C14 -154.18(19) . . . . ?
P2 O23 C23 C24 -138.54(19) . . . . ?
